data_2208550
loop_
_publ_author_name
'Jing, Zuo-Liang'
'Sun, Jia-Cui'
'Chen, Xin'
'Yu Ming'

_publ_section_title
;
 3-[(2,4-Dinitrophenyl)hydrazonomethyl]phenol dimethylformamide solvate
;
_journal_coeditor_code CI2015
_journal_issue 4
_journal_name_full 'Acta Crystallographica Section E'
_journal_page_first o1202
_journal_page_last o1204
_journal_paper_doi 10.1107/S1600536806006908
_journal_volume 62
_journal_year 2006
_chemical_formula_iupac 'C13 H10 N4 O5 , C3 H7 N O'
_chemical_formula_moiety 'C13 H10 N4 O5 , C3 H7 N O'
_chemical_formula_sum 'C16 H17 N5 O6'
_chemical_formula_weight 375.35
_chemical_name_systematic
;
3-[(2,4-Dinitrophenyl)hydrazonomethyl]phenol dimethylformamide solvate
;
_space_group_IT_number 13
_symmetry_cell_setting monoclinic
_symmetry_space_group_name_Hall '-P 2yc'
_symmetry_space_group_name_H-M 'P 1 2/c 1'
_atom_sites_solution_hydrogens geom
_atom_sites_solution_primary direct
_atom_sites_solution_secondary difmap
_audit_creation_method SHELXL97
_cell_angle_alpha 90.00
_cell_angle_beta 104.607(4)
_cell_angle_gamma 90.00
_cell_formula_units_Z 4
_cell_length_a 17.701(4)
_cell_length_b 7.0661(18)
_cell_length_c 14.695(4)
_cell_measurement_reflns_used 2708
_cell_measurement_temperature 294(2)
_cell_measurement_theta_max 25.67
_cell_measurement_theta_min 2.81
_cell_volume 1778.6(8)
_computing_cell_refinement 'SAINT (Bruker, 1999)'
_computing_data_collection 'SMART (Bruker, 1999)'
_computing_data_reduction SAINT
_computing_molecular_graphics 'SHELXTL (Bruker, 1997)'
_computing_publication_material SHELXTL
_computing_structure_refinement 'SHELXL97 (Sheldrick, 1997)'
_computing_structure_solution 'SHELXS97 (Sheldrick, 1997)'
_diffrn_ambient_temperature 294(2)
_diffrn_measured_fraction_theta_full 0.999
_diffrn_measured_fraction_theta_max 0.999
_diffrn_measurement_device_type 'Bruker SMART CCD area-detector'
_diffrn_measurement_method '\f and \w'
_diffrn_radiation_monochromator graphite
_diffrn_radiation_source 'fine-focus sealed tube'
_diffrn_radiation_type MoK\a
_diffrn_radiation_wavelength 0.71073
_diffrn_reflns_av_R_equivalents 0.0300
_diffrn_reflns_av_sigmaI/netI 0.0350
_diffrn_reflns_limit_h_max 22
_diffrn_reflns_limit_h_min -17
_diffrn_reflns_limit_k_max 8
_diffrn_reflns_limit_k_min -8
_diffrn_reflns_limit_l_max 18
_diffrn_reflns_limit_l_min -13
_diffrn_reflns_number 9686
_diffrn_reflns_theta_full 26.33
_diffrn_reflns_theta_max 26.33
_diffrn_reflns_theta_min 2.38
_diffrn_standards_number 0
_exptl_absorpt_coefficient_mu 0.110
_exptl_absorpt_correction_T_max 0.9784
_exptl_absorpt_correction_T_min 0.9428
_exptl_absorpt_correction_type multi-scan
_exptl_absorpt_process_details '(SADABS; Sheldrick, 1996)'
_exptl_crystal_colour red
_exptl_crystal_density_diffrn 1.402
_exptl_crystal_density_method 'not measured'
_exptl_crystal_description Block
_exptl_crystal_F_000 784
_exptl_crystal_size_max 0.40
_exptl_crystal_size_mid 0.32
_exptl_crystal_size_min 0.20
_refine_diff_density_max 0.155
_refine_diff_density_min -0.141
_refine_ls_extinction_coef 0.0309(18)
_refine_ls_extinction_expression Fc^*^=kFc[1+0.001xFc^2^\l^3^/sin(2\q)]^-1/4^
_refine_ls_extinction_method 'SHELXL97 (Sheldrick, 1997)'
_refine_ls_goodness_of_fit_ref 1.003
_refine_ls_hydrogen_treatment mixed
_refine_ls_matrix_type full
_refine_ls_number_parameters 255
_refine_ls_number_reflns 3634
_refine_ls_number_restraints 0
_refine_ls_restrained_S_all 1.003
_refine_ls_R_factor_all 0.0793
_refine_ls_R_factor_gt 0.0399
_refine_ls_shift/su_max 0.001
_refine_ls_shift/su_mean 0.000
_refine_ls_structure_factor_coef Fsqd
_refine_ls_weighting_details 'calc w = 1/[\s^2^(Fo^2^)+(0.0478P)^2^+0.3148P] where P=(Fo^2^+2Fc^2^)/3'
_refine_ls_weighting_scheme calc
_refine_ls_wR_factor_gt 0.0938
_refine_ls_wR_factor_ref 0.1138
_reflns_number_gt 2221
_reflns_number_total 3634
_reflns_threshold_expression I>2\s(I)
_cod_data_source_file ci2015.cif
_cod_data_source_block I
_cod_depositor_comments
;
The following automatic conversions were performed:
'_symmetry_cell_setting' value 'Monoclinic' changed to 'monoclinic'
according to '/home/saulius/struct/CIF-dictionaries/cif_core.dic'
dictionary named 'cif_core.dic' version 2.4.1 from 2010-06-29.

Automatic conversion script
Id: cif_fix_enum 1527 2010-12-29 10:47:43Z saulius 

The following automatic conversions were performed:

'_symmetry_cell_setting' value 'Monoclinic' changed to 'monoclinic'
according to /home/saulius/struct/CIF-dictionaries/cif_core.dic
dictionary named 'cif_core.dic' version 2.4.1 from 2010-06-29.

Automatic conversion script
Id: cif_fix_values 1715 2011-07-08 13:25:40Z adriana 
;
_cod_original_sg_symbol_Hall '-P 2ybc'
_cod_original_sg_symbol_H-M 'P 2/c'
_cod_database_code 2208550

loop_
_symmetry_equiv_pos_as_xyz
'x, y, z'
'-x, y, -z+1/2'
'-x, -y, -z'
'x, -y, z-1/2'

loop_
_atom_site_type_symbol
_atom_site_label
_atom_site_fract_x
_atom_site_fract_y
_atom_site_fract_z
_atom_site_U_iso_or_equiv
_atom_site_adp_type
_atom_site_calc_flag
_atom_site_refinement_flags
_atom_site_occupancy
N N1 0.01121(8) 0.2363(2) 0.50372(10) 0.0483(4) Uani d . 1
N N2 0.05317(9) 0.2017(2) 0.43862(11) 0.0496(4) Uani d . 1
H H2A 0.0314(10) 0.211(3) 0.3798(13) 0.057(6) Uiso d . 1
N N3 0.15044(10) 0.1555(2) 0.30581(10) 0.0572(4) Uani d . 1
N N4 0.36993(10) 0.0212(2) 0.56909(12) 0.0602(4) Uani d . 1
O O1 -0.31504(8) 0.4476(2) 0.51215(12) 0.0725(4) Uani d . 1
H H1 -0.3224(15) 0.474(4) 0.4494(19) 0.116(10) Uiso d . 1
O O2 0.08022(8) 0.1773(2) 0.27147(9) 0.0767(5) Uani d . 1
O O3 0.19751(8) 0.1530(2) 0.25724(9) 0.0840(5) Uani d . 1
O O4 0.41047(8) 0.0135(2) 0.51311(11) 0.0867(5) Uani d . 1
O O5 0.39474(8) -0.0114(2) 0.65360(10) 0.0763(4) Uani d . 1
C C1 -0.23885(10) 0.4029(2) 0.54917(13) 0.0508(4) Uani d . 1
C C2 -0.18788(10) 0.3682(2) 0.49336(12) 0.0467(4) Uani d . 1
H H2 -0.2057 0.3767 0.4283 0.056 Uiso calc R 1
C C3 -0.11070(10) 0.3211(2) 0.53341(11) 0.0439(4) Uani d . 1
C C4 -0.08433(11) 0.3105(3) 0.63099(12) 0.0561(5) Uani d . 1
H H4 -0.0326 0.2792 0.6588 0.067 Uiso calc R 1
C C5 -0.13517(12) 0.3465(3) 0.68586(13) 0.0619(5) Uani d . 1
H H5 -0.1173 0.3407 0.7510 0.074 Uiso calc R 1
C C6 -0.21212(12) 0.3911(3) 0.64578(13) 0.0590(5) Uani d . 1
H H6 -0.2460 0.4132 0.6837 0.071 Uiso calc R 1
C C7 -0.06000(11) 0.2816(2) 0.47144(12) 0.0484(4) Uani d . 1
H H7 -0.0803 0.2898 0.4067 0.058 Uiso calc R 1
C C8 0.12955(10) 0.1595(2) 0.46797(11) 0.0427(4) Uani d . 1
C C9 0.17898(10) 0.1344(2) 0.40647(11) 0.0449(4) Uani d . 1
C C10 0.25710(10) 0.0909(2) 0.44012(12) 0.0490(4) Uani d . 1
H H10 0.2885 0.0753 0.3986 0.059 Uiso calc R 1
C C11 0.28790(10) 0.0708(2) 0.53438(12) 0.0476(4) Uani d . 1
C C12 0.24220(11) 0.0956(2) 0.59741(12) 0.0518(5) Uani d . 1
H H12 0.2641 0.0828 0.6617 0.062 Uiso calc R 1
C C13 0.16521(10) 0.1385(2) 0.56488(12) 0.0499(4) Uani d . 1
H H13 0.1351 0.1546 0.6078 0.060 Uiso calc R 1
C C14 0.38279(13) 0.5577(3) 0.73012(18) 0.0744(6) Uani d . 1
H H14 0.3766 0.6867 0.7180 0.089 Uiso calc R 1
C C15 0.43504(14) 0.3132(3) 0.84027(16) 0.0840(7) Uani d . 1
H H15A 0.4115 0.2350 0.7873 0.126 Uiso calc R 1
H H15B 0.4116 0.2863 0.8911 0.126 Uiso calc R 1
H H15C 0.4900 0.2876 0.8598 0.126 Uiso calc R 1
C C16 0.45647(16) 0.6482(4) 0.88607(19) 0.1034(9) Uani d . 1
H H16A 0.4463 0.7729 0.8600 0.155 Uiso calc R 1
H H16B 0.5118 0.6289 0.9073 0.155 Uiso calc R 1
H H16C 0.4333 0.6350 0.9382 0.155 Uiso calc R 1
N N5 0.42300(9) 0.5081(2) 0.81439(11) 0.0616(4) Uani d . 1
O O6 0.35264(10) 0.4500(2) 0.66594(11) 0.0909(5) Uani d . 1

loop_
_atom_site_aniso_label
_atom_site_aniso_U_11
_atom_site_aniso_U_22
_atom_site_aniso_U_33
_atom_site_aniso_U_12
_atom_site_aniso_U_13
_atom_site_aniso_U_23
N1 0.0543(9) 0.0489(9) 0.0446(8) -0.0023(7) 0.0175(7) -0.0024(7)
N2 0.0532(10) 0.0585(10) 0.0381(9) -0.0006(7) 0.0133(7) -0.0008(7)
N3 0.0660(11) 0.0680(11) 0.0402(8) 0.0006(8) 0.0183(8) -0.0044(7)
N4 0.0585(11) 0.0504(10) 0.0679(12) -0.0031(8) 0.0090(9) 0.0048(8)
O1 0.0562(9) 0.0906(11) 0.0717(10) 0.0137(7) 0.0179(7) 0.0096(9)
O2 0.0605(9) 0.1247(13) 0.0421(7) 0.0068(8) 0.0074(6) 0.0028(8)
O3 0.0826(10) 0.1303(14) 0.0466(8) 0.0144(9) 0.0306(7) -0.0027(8)
O4 0.0599(9) 0.1162(14) 0.0894(11) 0.0094(8) 0.0288(8) 0.0156(10)
O5 0.0741(10) 0.0759(10) 0.0692(10) 0.0073(7) -0.0003(8) 0.0111(8)
C1 0.0513(11) 0.0458(10) 0.0560(11) 0.0006(8) 0.0148(9) 0.0004(9)
C2 0.0564(11) 0.0425(10) 0.0402(9) -0.0028(8) 0.0104(8) -0.0001(7)
C3 0.0500(10) 0.0406(9) 0.0409(9) -0.0044(7) 0.0108(8) -0.0038(7)
C4 0.0532(11) 0.0671(13) 0.0450(10) -0.0001(9) 0.0072(9) -0.0025(9)
C5 0.0707(13) 0.0769(14) 0.0384(10) 0.0001(10) 0.0143(9) -0.0032(9)
C6 0.0672(13) 0.0628(12) 0.0530(11) -0.0003(10) 0.0264(10) -0.0049(9)
C7 0.0575(11) 0.0474(10) 0.0399(9) -0.0030(8) 0.0116(8) -0.0023(8)
C8 0.0504(10) 0.0381(9) 0.0402(9) -0.0061(7) 0.0124(8) -0.0032(7)
C9 0.0550(11) 0.0441(10) 0.0361(9) -0.0044(8) 0.0124(8) -0.0027(7)
C10 0.0545(11) 0.0465(10) 0.0498(10) -0.0054(8) 0.0200(9) -0.0044(8)
C11 0.0488(10) 0.0426(10) 0.0500(10) -0.0067(8) 0.0096(8) 0.0005(8)
C12 0.0612(12) 0.0506(11) 0.0405(9) -0.0084(9) 0.0069(9) 0.0008(8)
C13 0.0586(12) 0.0549(11) 0.0392(9) -0.0073(9) 0.0182(8) -0.0032(8)
C14 0.0746(15) 0.0665(14) 0.0825(17) -0.0032(12) 0.0203(13) 0.0129(13)
C15 0.0990(18) 0.0829(18) 0.0649(14) 0.0210(13) 0.0110(12) 0.0058(12)
C16 0.117(2) 0.106(2) 0.0904(18) -0.0323(16) 0.0319(16) -0.0337(16)
N5 0.0621(10) 0.0686(11) 0.0548(10) -0.0042(8) 0.0161(8) -0.0022(9)
O6 0.0922(12) 0.0933(12) 0.0697(10) -0.0098(9) -0.0123(9) 0.0118(9)

loop_
_atom_type_symbol
_atom_type_description
_atom_type_scat_dispersion_real
_atom_type_scat_dispersion_imag
_atom_type_scat_source
C C 0.0033 0.0016 'International Tables Vol C Tables 4.2.6.8 and 6.1.1.4'
H H 0.0000 0.0000 'International Tables Vol C Tables 4.2.6.8 and 6.1.1.4'
N N 0.0061 0.0033 'International Tables Vol C Tables 4.2.6.8 and 6.1.1.4'
O O 0.0106 0.0060 'International Tables Vol C Tables 4.2.6.8 and 6.1.1.4'

loop_
_geom_angle_atom_site_label_1
_geom_angle_atom_site_label_2
_geom_angle_atom_site_label_3
_geom_angle
_geom_angle_publ_flag
C7 N1 N2 116.42(15) yes
C8 N2 N1 119.53(15) yes
C8 N2 H2A 120.1(12) ?
N1 N2 H2A 120.3(12) ?
O3 N3 O2 121.92(15) ?
O3 N3 C9 118.73(16) ?
O2 N3 C9 119.34(14) yes
O4 N4 O5 123.42(17) ?
O4 N4 C11 118.57(16) ?
O5 N4 C11 118.01(17) ?
C1 O1 H1 109.0(16) ?
O1 C1 C6 118.30(17) ?
O1 C1 C2 122.21(16) ?
C6 C1 C2 119.49(17) ?
C3 C2 C1 120.71(16) ?
C3 C2 H2 119.6 ?
C1 C2 H2 119.6 ?
C2 C3 C4 119.26(15) ?
C2 C3 C7 118.50(15) ?
C4 C3 C7 122.23(16) yes
C5 C4 C3 119.63(17) ?
C5 C4 H4 120.2 ?
C3 C4 H4 120.2 ?
C4 C5 C6 120.97(17) ?
C4 C5 H5 119.5 ?
C6 C5 H5 119.5 ?
C5 C6 C1 119.92(17) ?
C5 C6 H6 120.0 ?
C1 C6 H6 120.0 ?
N1 C7 C3 121.61(16) yes
N1 C7 H7 119.2 ?
C3 C7 H7 119.2 ?
N2 C8 C13 120.27(15) yes
N2 C8 C9 123.72(15) yes
C13 C8 C9 116.01(15) ?
C10 C9 C8 121.50(15) ?
C10 C9 N3 116.72(15) ?
C8 C9 N3 121.77(15) yes
C11 C10 C9 119.69(16) ?
C11 C10 H10 120.2 ?
C9 C10 H10 120.2 ?
C10 C11 C12 121.01(16) ?
C10 C11 N4 119.32(16) ?
C12 C11 N4 119.67(16) ?
C13 C12 C11 119.69(16) ?
C13 C12 H12 120.2 ?
C11 C12 H12 120.2 ?
C12 C13 C8 122.09(16) ?
C12 C13 H13 119.0 ?
C8 C13 H13 119.0 ?
O6 C14 N5 126.0(2) ?
O6 C14 H14 117.0 ?
N5 C14 H14 117.0 ?
N5 C15 H15A 109.5 ?
N5 C15 H15B 109.5 ?
H15A C15 H15B 109.5 ?
N5 C15 H15C 109.5 ?
H15A C15 H15C 109.5 ?
H15B C15 H15C 109.5 ?
N5 C16 H16A 109.5 ?
N5 C16 H16B 109.5 ?
H16A C16 H16B 109.5 ?
N5 C16 H16C 109.5 ?
H16A C16 H16C 109.5 ?
H16B C16 H16C 109.5 ?
C14 N5 C15 121.20(18) ?
C14 N5 C16 121.7(2) ?
C15 N5 C16 117.09(19) ?

loop_
_geom_bond_atom_site_label_1
_geom_bond_atom_site_label_2
_geom_bond_distance
_geom_bond_publ_flag
N1 C7 1.271(2) yes
N1 N2 1.3730(19) yes
N2 C8 1.345(2) yes
N2 H2A 0.855(18) ?
N3 O3 1.2262(19) ?
N3 O2 1.2276(18) yes
N3 C9 1.445(2) yes
N4 O4 1.222(2) ?
N4 O5 1.2299(19) ?
N4 C11 1.455(2) ?
O1 C1 1.358(2) ?
O1 H1 0.92(3) ?
C1 C6 1.381(3) ?
C1 C2 1.386(2) ?
C2 C3 1.385(2) ?
C2 H2 0.93 ?
C3 C4 1.394(2) yes
C3 C7 1.457(2) yes
C4 C5 1.375(2) ?
C4 H4 0.93 ?
C5 C6 1.377(3) ?
C5 H5 0.93 ?
C6 H6 0.93 ?
C7 H7 0.93 ?
C8 C13 1.413(2) yes
C8 C9 1.419(2) yes
C9 C10 1.381(2) ?
C10 C11 1.362(2) ?
C10 H10 0.93 ?
C11 C12 1.386(2) ?
C12 C13 1.360(2) ?
C12 H12 0.93 ?
C13 H13 0.93 ?
C14 O6 1.225(3) ?
C14 N5 1.311(3) ?
C14 H14 0.93 ?
C15 N5 1.430(3) ?
C15 H15A 0.96 ?
C15 H15B 0.96 ?
C15 H15C 0.96 ?
C16 N5 1.458(3) ?
C16 H16A 0.96 ?
C16 H16B 0.96 ?
C16 H16C 0.96 ?

loop_
_geom_hbond_atom_site_label_D
_geom_hbond_atom_site_label_H
_geom_hbond_atom_site_label_A
_geom_hbond_site_symmetry_A
_geom_hbond_distance_DH
_geom_hbond_distance_HA
_geom_hbond_distance_DA
_geom_hbond_angle_DHA
O1 H1 O6 3_566 0.92(3) 1.73(3) 2.634(2) 168(2)
N2 H2A O2 2 0.855(18) 2.586(18) 3.385(2) 156.1(15)
N2 H2A O2 . 0.855(18) 2.009(18) 2.624(2) 128.1(15)
C14 H14 O5 1_565 0.93 2.39 3.271(3) 158

loop_
_geom_torsion_atom_site_label_1
_geom_torsion_atom_site_label_2
_geom_torsion_atom_site_label_3
_geom_torsion_atom_site_label_4
_geom_torsion
C7 N1 N2 C8 177.69(15)
O1 C1 C2 C3 -179.35(16)
C6 C1 C2 C3 0.3(3)
C1 C2 C3 C4 -0.6(2)
C1 C2 C3 C7 178.55(15)
C2 C3 C4 C5 0.1(3)
C7 C3 C4 C5 -179.02(16)
C3 C4 C5 C6 0.7(3)
C4 C5 C6 C1 -1.0(3)
O1 C1 C6 C5 -179.85(17)
C2 C1 C6 C5 0.5(3)
N2 N1 C7 C3 179.76(14)
C2 C3 C7 N1 -179.49(16)
C4 C3 C7 N1 -0.4(3)
N1 N2 C8 C13 4.2(2)
N1 N2 C8 C9 -175.50(15)
N2 C8 C9 C10 -179.92(16)
C13 C8 C9 C10 0.4(2)
N2 C8 C9 N3 1.0(3)
C13 C8 C9 N3 -178.75(15)
O3 N3 C9 C10 -7.2(2)
O2 N3 C9 C10 173.53(16)
O3 N3 C9 C8 171.96(16)
O2 N3 C9 C8 -7.3(3)
C8 C9 C10 C11 0.2(3)
N3 C9 C10 C11 179.36(15)
C9 C10 C11 C12 -0.8(3)
C9 C10 C11 N4 178.75(15)
O4 N4 C11 C10 5.7(2)
O5 N4 C11 C10 -174.12(16)
O4 N4 C11 C12 -174.78(17)
O5 N4 C11 C12 5.4(2)
C10 C11 C12 C13 0.7(3)
N4 C11 C12 C13 -178.79(15)
C11 C12 C13 C8 -0.1(3)
N2 C8 C13 C12 179.87(16)
C9 C8 C13 C12 -0.4(2)
O6 C14 N5 C15 -0.7(3)
O6 C14 N5 C16 -179.9(2)

loop_
_cod_related_entry_id
_cod_related_entry_database
_cod_related_entry_code
1 ChemSpider 21179580
